data_4503456
loop_
_publ_author_name
'Liu, Guang-Xiang'
'Huang, Yong-Qing'
'Chu, Qian'
'Okamura, Taka-aki'
'Sun, Wei-Yin'
'Liang, Hong'
'Ueyama, Norikazu'

_publ_section_title
;
 Effect ofN-Donor Ancillary Ligands on Supramolecular Architectures of a
 Series of Zinc(II) and Cadmium(II) Complexes with Flexible Tricarboxylate
;
_journal_issue 9
_journal_name_full 'Crystal Growth &amp; Design'
_journal_page_first 3233
_journal_paper_doi 10.1021/cg701137d
_journal_volume 8
_journal_year 2008
_chemical_formula_moiety 'C44 H38 Cd3 N4 O14 '
_chemical_formula_sum 'C44 H38 Cd3 N4 O14'
_chemical_formula_weight 1183.98
_chemical_name_systematic ?
_space_group_IT_number 2
_symmetry_cell_setting triclinic
_symmetry_Int_Tables_number 2
_symmetry_space_group_name_Hall '-P 1'
_symmetry_space_group_name_H-M 'P -1'
_atom_sites_solution_hydrogens geom
_atom_sites_solution_primary direct
_atom_sites_solution_secondary difmap
_audit_creation_date 'Mon Aug 21 13:57:19 2006'
_audit_creation_method SHELXL-97
_cell_angle_alpha 71.607(4)
_cell_angle_beta 68.933(4)
_cell_angle_gamma 78.040(4)
_cell_formula_units_Z 1
_cell_length_a 9.4888(16)
_cell_length_b 9.7903(15)
_cell_length_c 12.949(2)
_cell_measurement_reflns_used 6689
_cell_measurement_temperature 200
_cell_measurement_theta_max 27.4
_cell_measurement_theta_min 3.0
_cell_volume 1059.2(3)
_computing_structure_refinement 'SHELXL-97 (Sheldrick, 1997)'
_computing_structure_solution 'SHELXS-86 (Sheldrick, 1985)'
_diffrn_ambient_temperature 200
_diffrn_detector_area_resol_mean 10.00
_diffrn_measured_fraction_theta_full 0.995
_diffrn_measured_fraction_theta_max 0.995
_diffrn_measurement_device_type 'Rigaku RAXIS-RAPID Imaging Plate'
_diffrn_measurement_method \w
_diffrn_radiation_monochromator graphite
_diffrn_radiation_source 'fine-focus sealed tube'
_diffrn_radiation_type MoK\a
_diffrn_radiation_wavelength 0.71075
_diffrn_reflns_av_R_equivalents 0.0576
_diffrn_reflns_av_sigmaI/netI 0.0698
_diffrn_reflns_limit_h_max 11
_diffrn_reflns_limit_h_min -11
_diffrn_reflns_limit_k_max 11
_diffrn_reflns_limit_k_min -11
_diffrn_reflns_limit_l_max 15
_diffrn_reflns_limit_l_min -15
_diffrn_reflns_number 8220
_diffrn_reflns_theta_full 25.00
_diffrn_reflns_theta_max 25.00
_diffrn_reflns_theta_min 3.02
_exptl_absorpt_coefficient_mu 1.568
_exptl_absorpt_correction_T_max 0.731
_exptl_absorpt_correction_T_min 0.540
_exptl_absorpt_correction_type multi-scan
_exptl_absorpt_process_details '(Higashi, 1995)'
_exptl_crystal_colour yellow
_exptl_crystal_density_diffrn 1.856
_exptl_crystal_density_method 'not measured'
_exptl_crystal_description block
_exptl_crystal_F_000 586
_exptl_crystal_size_max 0.400
_exptl_crystal_size_mid 0.300
_exptl_crystal_size_min 0.200
_refine_diff_density_max 3.421
_refine_diff_density_min -1.903
_refine_diff_density_rms 0.300
_refine_ls_extinction_method none
_refine_ls_goodness_of_fit_ref 1.169
_refine_ls_hydrogen_treatment constr
_refine_ls_matrix_type full
_refine_ls_number_parameters 295
_refine_ls_number_reflns 3724
_refine_ls_number_restraints 0
_refine_ls_restrained_S_all 1.169
_refine_ls_R_factor_all 0.1046
_refine_ls_R_factor_gt 0.0934
_refine_ls_shift/su_max 0.000
_refine_ls_shift/su_mean 0.000
_refine_ls_structure_factor_coef Fsqd
_refine_ls_weighting_details 'calc w=1/[\s^2^(Fo^2^)+(0.0001P)^2^+85.0748P] where P=(Fo^2^+2Fc^2^)/3'
_refine_ls_weighting_scheme calc
_refine_ls_wR_factor_gt 0.2915
_refine_ls_wR_factor_ref 0.2955
_reflns_number_gt 3226
_reflns_number_total 3724
_reflns_threshold_expression I>2\s(I)
_cod_data_source_file cg701137d-file002.cif
_cod_data_source_block 6
_cod_database_code 4503456

loop_
_symmetry_equiv_pos_as_xyz
'x, y, z'
'-x, -y, -z'

loop_
_atom_site_label
_atom_site_type_symbol
_atom_site_fract_x
_atom_site_fract_y
_atom_site_fract_z
_atom_site_U_iso_or_equiv
_atom_site_adp_type
_atom_site_occupancy
_atom_site_symmetry_multiplicity
_atom_site_calc_flag
_atom_site_refinement_flags
Cd1 Cd 0.0000 0.0000 0.0000 0.0242(5) Uani 1 2 d S
Cd2 Cd 0.31350(15) 0.18161(14) 0.73632(11) 0.0258(4) Uani 1 1 d .
O1 O 0.5034(16) 0.3257(14) 0.5967(11) 0.034(3) Uani 1 1 d .
O2 O 0.4584(17) 0.3074(16) 0.7791(12) 0.041(3) Uani 1 1 d .
O3 O 0.9805(16) 0.2429(16) 0.9475(13) 0.040(3) Uani 1 1 d .
O4 O 1.1211(16) 0.3540(15) 0.7699(13) 0.040(3) Uani 1 1 d .
O5 O 0.2573(14) 0.9871(12) 0.8994(11) 0.027(3) Uani 1 1 d .
O6 O 0.4625(15) 0.9520(14) 0.7594(12) 0.036(3) Uani 1 1 d .
O7 O 0.749(2) 0.3765(17) 0.3820(15) 0.068(6) Uani 1 1 d .
N1 N 0.0580(17) 0.0153(18) 0.1521(13) 0.030(3) Uani 1 1 d .
N2 N 0.2441(18) 0.1357(17) 0.5987(14) 0.031(4) Uani 1 1 d .
C1 C 0.647(2) 0.5272(19) 0.7308(16) 0.028(4) Uani 1 1 d .
C2 C 0.779(2) 0.4871(19) 0.7624(16) 0.028(4) Uani 1 1 d .
H1 H 0.8598 0.4256 0.7258 0.033 Uiso 1 1 calc R
C3 C 0.792(2) 0.5383(18) 0.8492(17) 0.027(4) Uani 1 1 d .
C4 C 0.673(2) 0.6266(18) 0.9000(15) 0.025(4) Uani 1 1 d .
H2 H 0.6830 0.6636 0.9564 0.031 Uiso 1 1 calc R
C5 C 0.539(2) 0.665(2) 0.8728(17) 0.033(4) Uani 1 1 d .
C6 C 0.527(2) 0.614(2) 0.7853(17) 0.034(4) Uani 1 1 d .
H3 H 0.4375 0.6395 0.7641 0.041 Uiso 1 1 calc R
C11 C 0.636(2) 0.474(2) 0.6375(17) 0.033(4) Uani 1 1 d .
H4 H 0.7387 0.4314 0.5986 0.039 Uiso 1 1 calc R
H5 H 0.6067 0.5578 0.5800 0.039 Uiso 1 1 calc R
C12 C 0.526(2) 0.362(2) 0.6749(17) 0.031(4) Uani 1 1 d .
C31 C 0.936(2) 0.4995(19) 0.8806(17) 0.030(4) Uani 1 1 d .
H6 H 1.0051 0.5743 0.8315 0.036 Uiso 1 1 calc R
H7 H 0.9108 0.5021 0.9611 0.036 Uiso 1 1 calc R
C32 C 1.017(2) 0.3552(18) 0.8688(18) 0.029(4) Uani 1 1 d .
C51 C 0.413(2) 0.761(2) 0.929(2) 0.042(5) Uani 1 1 d .
H8 H 0.4368 0.7749 0.9934 0.051 Uiso 1 1 calc R
H9 H 0.3197 0.7113 0.9626 0.051 Uiso 1 1 calc R
C52 C 0.378(2) 0.908(2) 0.8563(16) 0.027(4) Uani 1 1 d .
C71 C 0.179(2) -0.059(2) 0.1808(17) 0.036(5) Uani 1 1 d .
H10 H 0.2394 -0.1282 0.1410 0.044 Uiso 1 1 calc R
C72 C 0.221(2) -0.038(2) 0.2673(18) 0.037(5) Uani 1 1 d .
H11 H 0.3100 -0.0905 0.2840 0.045 Uiso 1 1 calc R
C73 C 0.133(2) 0.061(2) 0.3290(15) 0.029(4) Uani 1 1 d .
C74 C 0.010(2) 0.137(2) 0.2973(18) 0.035(4) Uani 1 1 d .
H12 H -0.0536 0.2051 0.3375 0.042 Uiso 1 1 calc R
C75 C -0.023(2) 0.117(2) 0.2083(17) 0.032(4) Uani 1 1 d .
H13 H -0.1046 0.1767 0.1851 0.039 Uiso 1 1 calc R
C76 C 0.143(2) 0.225(2) 0.5520(18) 0.037(5) Uani 1 1 d .
H14 H 0.0938 0.3066 0.5809 0.044 Uiso 1 1 calc R
C77 C 0.108(2) 0.205(2) 0.4640(18) 0.036(5) Uani 1 1 d .
H15 H 0.0390 0.2744 0.4316 0.043 Uiso 1 1 calc R
C78 C 0.175(2) 0.084(2) 0.4217(15) 0.032(4) Uani 1 1 d .
C79 C 0.283(2) -0.0056(19) 0.4674(15) 0.027(4) Uani 1 1 d .
H16 H 0.3403 -0.0828 0.4357 0.033 Uiso 1 1 calc R
C80 C 0.307(2) 0.017(2) 0.5594(16) 0.033(4) Uani 1 1 d .
H17 H 0.3700 -0.0534 0.5968 0.039 Uiso 1 1 calc R

loop_
_atom_site_aniso_label
_atom_site_aniso_U_11
_atom_site_aniso_U_22
_atom_site_aniso_U_33
_atom_site_aniso_U_23
_atom_site_aniso_U_13
_atom_site_aniso_U_12
Cd1 0.0232(9) 0.0261(10) 0.0234(9) -0.0086(7) -0.0088(7) 0.0030(7)
Cd2 0.0268(7) 0.0246(7) 0.0278(7) -0.0085(5) -0.0116(5) 0.0015(5)
O1 0.041(8) 0.033(7) 0.035(7) -0.015(6) -0.015(6) -0.007(6)
O2 0.043(8) 0.049(9) 0.036(8) -0.021(7) -0.002(7) -0.017(7)
O3 0.031(7) 0.045(9) 0.043(8) -0.017(7) -0.011(6) 0.005(6)
O4 0.032(8) 0.036(8) 0.043(8) -0.010(7) -0.009(7) 0.012(6)
O5 0.022(6) 0.020(6) 0.032(7) -0.004(5) -0.004(5) 0.004(5)
O6 0.032(7) 0.029(7) 0.033(8) -0.004(6) 0.000(6) 0.001(6)
O7 0.068(12) 0.033(9) 0.061(11) -0.007(8) 0.009(9) 0.023(8)
N1 0.026(8) 0.040(9) 0.026(8) -0.014(7) -0.009(7) 0.001(7)
N2 0.033(9) 0.030(8) 0.032(9) -0.004(7) -0.014(7) -0.006(7)
C1 0.025(9) 0.022(9) 0.036(10) -0.004(8) -0.015(8) 0.000(7)
C2 0.028(9) 0.022(9) 0.036(10) -0.012(8) -0.015(8) 0.007(7)
C3 0.022(9) 0.018(8) 0.039(10) -0.009(8) -0.009(8) 0.002(7)
C4 0.024(9) 0.022(9) 0.026(9) -0.010(7) 0.000(7) -0.004(7)
C5 0.038(11) 0.025(9) 0.039(11) -0.001(8) -0.024(9) 0.004(8)
C6 0.026(10) 0.037(11) 0.032(10) -0.001(9) -0.010(8) 0.001(8)
C11 0.038(11) 0.030(10) 0.031(10) -0.014(8) -0.009(9) 0.000(8)
C12 0.027(9) 0.023(9) 0.042(12) -0.008(8) -0.016(9) 0.007(7)
C31 0.037(11) 0.024(9) 0.040(11) -0.015(8) -0.021(9) 0.002(8)
C32 0.031(10) 0.012(8) 0.053(12) 0.003(8) -0.031(9) -0.005(7)
C51 0.037(11) 0.033(11) 0.057(14) -0.015(10) -0.024(11) 0.018(9)
C52 0.024(9) 0.035(10) 0.028(10) -0.010(8) -0.013(8) -0.007(8)
C71 0.030(10) 0.045(12) 0.037(11) -0.025(10) -0.013(9) 0.016(9)
C72 0.038(11) 0.045(12) 0.037(11) -0.019(10) -0.020(9) 0.008(9)
C73 0.018(9) 0.041(11) 0.025(9) -0.013(8) -0.004(7) -0.002(8)
C74 0.040(11) 0.026(10) 0.042(12) -0.007(9) -0.020(9) 0.001(8)
C75 0.031(10) 0.032(10) 0.032(10) -0.009(8) -0.013(8) 0.008(8)
C76 0.044(12) 0.030(10) 0.038(11) -0.011(9) -0.017(10) 0.000(9)
C77 0.034(11) 0.036(11) 0.046(12) -0.015(9) -0.021(9) -0.001(9)
C78 0.022(9) 0.051(12) 0.021(9) -0.010(9) -0.005(7) -0.004(8)
C79 0.041(11) 0.019(8) 0.027(9) -0.012(7) -0.014(8) 0.003(8)
C80 0.036(11) 0.041(11) 0.024(9) -0.018(8) -0.012(8) 0.008(9)

loop_
_atom_type_symbol
_atom_type_description
_atom_type_scat_dispersion_real
_atom_type_scat_dispersion_imag
_atom_type_scat_source
Cd Cd -0.8075 1.2024 'International Tables Vol C Tables 4.2.6.8 and 6.1.1.4'
O O 0.0106 0.0060 'International Tables Vol C Tables 4.2.6.8 and 6.1.1.4'
N N 0.0061 0.0033 'International Tables Vol C Tables 4.2.6.8 and 6.1.1.4'
C C 0.0033 0.0016 'International Tables Vol C Tables 4.2.6.8 and 6.1.1.4'
H H 0.0000 0.0000 'International Tables Vol C Tables 4.2.6.8 and 6.1.1.4'

loop_
_geom_angle_atom_site_label_1
_geom_angle_atom_site_label_2
_geom_angle_atom_site_label_3
_geom_angle
_geom_angle_site_symmetry_1
_geom_angle_site_symmetry_3
_geom_angle_publ_flag
O3 Cd1 O3 180.0 2_656 1_454 yes
O3 Cd1 N1 94.0(6) 2_656 . yes
O3 Cd1 N1 86.0(6) 1_454 . yes
O3 Cd1 N1 86.0(6) 2_656 2 yes
O3 Cd1 N1 94.0(6) 1_454 2 yes
N1 Cd1 N1 179.999(1) . 2 yes
O3 Cd1 O5 91.3(5) 2_656 2_566 yes
O3 Cd1 O5 88.7(5) 1_454 2_566 yes
N1 Cd1 O5 91.6(5) . 2_566 yes
N1 Cd1 O5 88.4(5) 2 2_566 yes
O3 Cd1 O5 88.7(5) 2_656 1_544 yes
O3 Cd1 O5 91.3(5) 1_454 1_544 yes
N1 Cd1 O5 88.4(5) . 1_544 yes
N1 Cd1 O5 91.6(5) 2 1_544 yes
O5 Cd1 O5 180.0 2_566 1_544 yes
O4 Cd2 N2 93.8(6) 1_455 . yes
O4 Cd2 O2 88.5(6) 1_455 . yes
N2 Cd2 O2 148.0(5) . . yes
O4 Cd2 O5 105.5(5) 1_455 1_545 yes
N2 Cd2 O5 107.7(5) . 1_545 yes
O2 Cd2 O5 102.4(5) . 1_545 yes
O4 Cd2 O1 99.8(5) 1_455 . yes
N2 Cd2 O1 92.4(5) . . yes
O2 Cd2 O1 55.9(5) . . yes
O5 Cd2 O1 146.2(5) 1_545 . yes
O4 Cd2 O6 160.4(5) 1_455 1_545 yes
N2 Cd2 O6 90.3(5) . 1_545 yes
O2 Cd2 O6 98.2(5) . 1_545 yes
O5 Cd2 O6 55.1(4) 1_545 1_545 yes
O1 Cd2 O6 99.2(5) . 1_545 yes
O4 Cd2 C12 93.4(5) 1_455 . ?
N2 Cd2 C12 120.2(6) . . ?
O2 Cd2 C12 27.8(5) . . ?
O5 Cd2 C12 126.9(5) 1_545 . ?
O1 Cd2 C12 28.1(5) . . ?
O6 Cd2 C12 101.0(5) 1_545 . ?
O4 Cd2 C52 133.9(5) 1_455 1_545 ?
N2 Cd2 C52 100.4(5) . 1_545 ?
O2 Cd2 C52 100.9(5) . 1_545 ?
O5 Cd2 C52 28.4(5) 1_545 1_545 ?
O1 Cd2 C52 122.9(5) . 1_545 ?
O6 Cd2 C52 26.7(5) 1_545 1_545 ?
C12 Cd2 C52 115.6(5) . 1_545 ?
C12 O1 Cd2 90.3(11) . . ?
C12 O2 Cd2 92.6(12) . . ?
C32 O3 Cd1 147.0(14) . 1_656 ?
C32 O4 Cd2 126.0(11) . 1_655 ?
C52 O5 Cd1 146.9(11) . 1_566 ?
C52 O5 Cd2 92.3(10) . 1_565 ?
Cd1 O5 Cd2 111.3(5) 1_566 1_565 ?
C52 O6 Cd2 91.5(11) . 1_565 ?
C71 N1 C75 117.3(16) . . ?
C71 N1 Cd1 123.2(12) . . ?
C75 N1 Cd1 119.0(12) . . ?
C76 N2 C80 116.7(17) . . ?
C76 N2 Cd2 122.1(13) . . ?
C80 N2 Cd2 121.2(12) . . ?
C6 C1 C2 120.6(18) . . ?
C6 C1 C11 120.3(17) . . ?
C2 C1 C11 119.1(16) . . ?
C1 C2 C3 119.8(16) . . ?
C1 C2 H1 120.1 . . ?
C3 C2 H1 120.1 . . ?
C4 C3 C2 118.5(17) . . ?
C4 C3 C31 121.5(17) . . ?
C2 C3 C31 119.9(16) . . ?
C3 C4 C5 122.9(18) . . ?
C3 C4 H2 118.5 . . ?
C5 C4 H2 118.5 . . ?
C4 C5 C6 118.1(18) . . ?
C4 C5 C51 121.5(18) . . ?
C6 C5 C51 120.4(18) . . ?
C1 C6 C5 120.0(18) . . ?
C1 C6 H3 120.0 . . ?
C5 C6 H3 120.0 . . ?
C1 C11 C12 116.3(16) . . ?
C1 C11 H4 108.2 . . ?
C12 C11 H4 108.2 . . ?
C1 C11 H5 108.2 . . ?
C12 C11 H5 108.2 . . ?
H4 C11 H5 107.4 . . ?
O2 C12 O1 121.0(18) . . ?
O2 C12 C11 121.6(17) . . ?
O1 C12 C11 117.3(17) . . ?
O2 C12 Cd2 59.5(10) . . ?
O1 C12 Cd2 61.6(10) . . ?
C11 C12 Cd2 175.3(13) . . ?
C32 C31 C3 115.0(15) . . ?
C32 C31 H6 108.5 . . ?
C3 C31 H6 108.5 . . ?
C32 C31 H7 108.5 . . ?
C3 C31 H7 108.5 . . ?
H6 C31 H7 107.5 . . ?
O3 C32 O4 123.3(17) . . ?
O3 C32 C31 120.9(19) . . ?
O4 C32 C31 115.8(16) . . ?
C5 C51 C52 117.3(19) . . ?
C5 C51 H8 108.0 . . ?
C52 C51 H8 108.0 . . ?
C5 C51 H9 108.0 . . ?
C52 C51 H9 108.0 . . ?
H8 C51 H9 107.2 . . ?
O6 C52 O5 121.0(17) . . ?
O6 C52 C51 120.6(18) . . ?
O5 C52 C51 118.4(17) . . ?
O6 C52 Cd2 61.7(10) . 1_565 ?
O5 C52 Cd2 59.3(9) . 1_565 ?
C51 C52 Cd2 175.7(14) . 1_565 ?
N1 C71 C72 122.4(17) . . ?
N1 C71 H10 118.8 . . ?
C72 C71 H10 118.8 . . ?
C73 C72 C71 119.9(18) . . ?
C73 C72 H11 120.0 . . ?
C71 C72 H11 120.0 . . ?
C74 C73 C72 116.9(18) . . ?
C74 C73 C78 122.3(17) . . ?
C72 C73 C78 120.7(17) . . ?
C73 C74 C75 120.9(19) . . ?
C73 C74 H12 119.5 . . ?
C75 C74 H12 119.5 . . ?
N1 C75 C74 122.3(17) . . ?
N1 C75 H13 118.8 . . ?
C74 C75 H13 118.8 . . ?
N2 C76 C77 123.0(19) . . ?
N2 C76 H14 118.5 . . ?
C77 C76 H14 118.5 . . ?
C76 C77 C78 120.4(19) . . ?
C76 C77 H15 119.8 . . ?
C78 C77 H15 119.8 . . ?
C79 C78 C77 116.2(17) . . ?
C79 C78 C73 123.6(18) . . ?
C77 C78 C73 120.1(17) . . ?
C78 C79 C80 119.9(17) . . ?
C78 C79 H16 120.1 . . ?
C80 C79 H16 120.1 . . ?
N2 C80 C79 123.2(18) . . ?
N2 C80 H17 118.4 . . ?
C79 C80 H17 118.4 . . ?

loop_
_geom_bond_atom_site_label_1
_geom_bond_atom_site_label_2
_geom_bond_distance
_geom_bond_site_symmetry_2
_geom_bond_publ_flag
Cd1 O3 2.245(15) 2_656 yes
Cd1 O3 2.245(15) 1_454 yes
Cd1 N1 2.281(15) . yes
Cd1 N1 2.281(15) 2 yes
Cd1 O5 2.316(12) 2_566 yes
Cd1 O5 2.316(12) 1_544 yes
Cd2 O4 2.233(13) 1_455 yes
Cd2 N2 2.298(16) . yes
Cd2 O2 2.322(14) . yes
Cd2 O5 2.333(12) 1_545 yes
Cd2 O1 2.368(14) . yes
Cd2 O6 2.389(13) 1_545 yes
Cd2 C12 2.691(19) . ?
Cd2 C52 2.711(19) 1_545 ?
O1 C12 1.27(2) . ?
O2 C12 1.26(2) . ?
O3 C32 1.25(2) . ?
O3 Cd1 2.245(15) 1_656 ?
O4 C32 1.31(2) . ?
O4 Cd2 2.233(13) 1_655 ?
O5 C52 1.29(2) . ?
O5 Cd1 2.316(12) 1_566 ?
O5 Cd2 2.333(12) 1_565 ?
O6 C52 1.22(2) . ?
O6 Cd2 2.389(13) 1_565 ?
N1 C71 1.33(2) . ?
N1 C75 1.36(2) . ?
N2 C76 1.33(3) . ?
N2 C80 1.35(2) . ?
C1 C6 1.38(3) . ?
C1 C2 1.40(2) . ?
C1 C11 1.50(3) . ?
C2 C3 1.42(3) . ?
C2 H1 0.9500 . ?
C3 C4 1.37(2) . ?
C3 C31 1.50(2) . ?
C4 C5 1.39(3) . ?
C4 H2 0.9500 . ?
C5 C6 1.42(3) . ?
C5 C51 1.48(3) . ?
C6 H3 0.9500 . ?
C11 C12 1.52(3) . ?
C11 H4 0.9900 . ?
C11 H5 0.9900 . ?
C31 C32 1.49(2) . ?
C31 H6 0.9900 . ?
C31 H7 0.9900 . ?
C51 C52 1.49(3) . ?
C51 H8 0.9900 . ?
C51 H9 0.9900 . ?
C52 Cd2 2.711(19) 1_565 ?
C71 C72 1.40(3) . ?
C71 H10 0.9500 . ?
C72 C73 1.39(3) . ?
C72 H11 0.9500 . ?
C73 C74 1.37(3) . ?
C73 C78 1.48(3) . ?
C74 C75 1.37(3) . ?
C74 H12 0.9500 . ?
C75 H13 0.9500 . ?
C76 C77 1.37(3) . ?
C76 H14 0.9500 . ?
C77 C78 1.40(3) . ?
C77 H15 0.9500 . ?
C78 C79 1.38(3) . ?
C79 C80 1.38(2) . ?
C79 H16 0.9500 . ?
C80 H17 0.9500 . ?

loop_
_geom_torsion_atom_site_label_1
_geom_torsion_atom_site_label_2
_geom_torsion_atom_site_label_3
_geom_torsion_atom_site_label_4
_geom_torsion
_geom_torsion_site_symmetry_1
_geom_torsion_site_symmetry_4
O4 Cd2 O1 C12 78.7(11) 1_455 .
N2 Cd2 O1 C12 173.0(11) . .
O2 Cd2 O1 C12 -2.6(10) . .
O5 Cd2 O1 C12 -59.5(14) 1_545 .
O6 Cd2 O1 C12 -96.3(11) 1_545 .
C52 Cd2 O1 C12 -83.1(11) 1_545 .
O4 Cd2 O2 C12 -100.3(12) 1_455 .
N2 Cd2 O2 C12 -5.7(18) . .
O5 Cd2 O2 C12 154.2(11) 1_545 .
O1 Cd2 O2 C12 2.7(10) . .
O6 Cd2 O2 C12 98.2(11) 1_545 .
C52 Cd2 O2 C12 125.2(11) 1_545 .
O3 Cd1 N1 C71 50.8(17) 2_656 .
O3 Cd1 N1 C71 -129.2(17) 1_454 .
O5 Cd1 N1 C71 142.2(16) 2_566 .
O5 Cd1 N1 C71 -37.8(16) 1_544 .
O3 Cd1 N1 C75 -137.7(15) 2_656 .
O3 Cd1 N1 C75 42.3(15) 1_454 .
O5 Cd1 N1 C75 -46.2(15) 2_566 .
O5 Cd1 N1 C75 133.8(15) 1_544 .
O4 Cd2 N2 C76 14.0(16) 1_455 .
O2 Cd2 N2 C76 -79.1(19) . .
O5 Cd2 N2 C76 121.6(15) 1_545 .
O1 Cd2 N2 C76 -86.0(16) . .
O6 Cd2 N2 C76 174.8(16) 1_545 .
C12 Cd2 N2 C76 -82.2(16) . .
C52 Cd2 N2 C76 149.9(15) 1_545 .
O4 Cd2 N2 C80 -167.6(15) 1_455 .
O2 Cd2 N2 C80 99.3(17) . .
O5 Cd2 N2 C80 -59.9(15) 1_545 .
O1 Cd2 N2 C80 92.5(15) . .
O6 Cd2 N2 C80 -6.7(15) 1_545 .
C12 Cd2 N2 C80 96.3(15) . .
C52 Cd2 N2 C80 -31.6(15) 1_545 .
C6 C1 C2 C3 -1(3) . .
C11 C1 C2 C3 179.2(17) . .
C1 C2 C3 C4 0(3) . .
C1 C2 C3 C31 -177.9(17) . .
C2 C3 C4 C5 2(3) . .
C31 C3 C4 C5 179.9(18) . .
C3 C4 C5 C6 -3(3) . .
C3 C4 C5 C51 -179.6(19) . .
C2 C1 C6 C5 1(3) . .
C11 C1 C6 C5 -179.7(18) . .
C4 C5 C6 C1 1(3) . .
C51 C5 C6 C1 178.1(19) . .
C6 C1 C11 C12 -70(2) . .
C2 C1 C11 C12 110(2) . .
Cd2 O2 C12 O1 -4.8(18) . .
Cd2 O2 C12 C11 174.6(15) . .
Cd2 O1 C12 O2 4.7(18) . .
Cd2 O1 C12 C11 -174.8(14) . .
C1 C11 C12 O2 -6(3) . .
C1 C11 C12 O1 173.0(16) . .
O4 Cd2 C12 O2 80.2(12) 1_455 .
N2 Cd2 C12 O2 176.5(11) . .
O5 Cd2 C12 O2 -32.1(13) 1_545 .
O1 Cd2 C12 O2 -175.3(18) . .
O6 Cd2 C12 O2 -86.6(12) 1_545 .
C52 Cd2 C12 O2 -62.8(12) 1_545 .
O4 Cd2 C12 O1 -104.5(11) 1_455 .
N2 Cd2 C12 O1 -8.1(12) . .
O2 Cd2 C12 O1 175.3(18) . .
O5 Cd2 C12 O1 143.2(9) 1_545 .
O6 Cd2 C12 O1 88.8(11) 1_545 .
C52 Cd2 C12 O1 112.5(11) 1_545 .
C4 C3 C31 C32 150.2(18) . .
C2 C3 C31 C32 -32(3) . .
Cd1 O3 C32 O4 -10(3) 1_656 .
Cd1 O3 C32 C31 166.0(16) 1_656 .
Cd2 O4 C32 O3 -25(3) 1_655 .
Cd2 O4 C32 C31 159.1(12) 1_655 .
C3 C31 C32 O3 -84(2) . .
C3 C31 C32 O4 92(2) . .
C4 C5 C51 C52 112(2) . .
C6 C5 C51 C52 -65(3) . .
Cd2 O6 C52 O5 2.3(17) 1_565 .
Cd2 O6 C52 C51 -175.9(16) 1_565 .
Cd1 O5 C52 O6 134.2(18) 1_566 .
Cd2 O5 C52 O6 -2.4(18) 1_565 .
Cd1 O5 C52 C51 -48(3) 1_566 .
Cd2 O5 C52 C51 175.9(15) 1_565 .
Cd1 O5 C52 Cd2 137(2) 1_566 1_565
C5 C51 C52 O6 -10(3) . .
C5 C51 C52 O5 171.7(17) . .
C75 N1 C71 C72 2(3) . .
Cd1 N1 C71 C72 173.7(16) . .
N1 C71 C72 C73 2(3) . .
C71 C72 C73 C74 -3(3) . .
C71 C72 C73 C78 179.6(19) . .
C72 C73 C74 C75 0(3) . .
C78 C73 C74 C75 177.5(18) . .
C71 N1 C75 C74 -5(3) . .
Cd1 N1 C75 C74 -177.1(15) . .
C73 C74 C75 N1 4(3) . .
C80 N2 C76 C77 -3(3) . .
Cd2 N2 C76 C77 175.2(16) . .
N2 C76 C77 C78 2(3) . .
C76 C77 C78 C79 -5(3) . .
C76 C77 C78 C73 178.1(19) . .
C74 C73 C78 C79 169.8(19) . .
C72 C73 C78 C79 -13(3) . .
C74 C73 C78 C77 -13(3) . .
C72 C73 C78 C77 165(2) . .
C77 C78 C79 C80 8(3) . .
C73 C78 C79 C80 -175.1(18) . .
C76 N2 C80 C79 7(3) . .
Cd2 N2 C80 C79 -171.8(15) . .
C78 C79 C80 N2 -9(3) . .
